data_7218464
loop_
_publ_author_name
'Coles, S. J.'
'Ellis, A. L.'
'Leung, K.'
'Sarson, J.'
'Threlfall, T. L.'
'Tizzard, G. J.'

_publ_section_title
;
 Relationships between the racemic structures of substituted mandelic
 acids containing 8- and 10-membered hydrogen bonded dimer rings
;
_journal_issue 47
_journal_name_full CrystEngComm
_journal_page_first 10816
_journal_paper_doi 10.1039/C4CE01832J
_journal_volume 16
_journal_year 2014
_chemical_formula_moiety 'C8 H7 Cl O3'
_chemical_formula_sum 'C8 H7 Cl O3'
_chemical_formula_weight 186.59
_chemical_name_systematic
;
 ?
;
_space_group_crystal_system triclinic
_space_group_IT_number 2
_space_group_name_Hall '-P 1'
_space_group_name_H-M_alt 'P -1'
_symmetry_space_group_name_Hall '-P 1'
_symmetry_space_group_name_H-M 'P -1'
_atom_sites_solution_hydrogens geom
_atom_sites_solution_primary iterative
_audit_creation_date 2014-06-05
_audit_creation_method
;
Olex2 1.2
(compiled 2014.05.21 svn.r2940 for OlexSys, GUI svn.r4846)
;
_cell_angle_alpha 88.109(8)
_cell_angle_beta 85.871(8)
_cell_angle_gamma 84.381(9)
_cell_formula_units_Z 6
_cell_length_a 4.9711(4)
_cell_length_b 14.9062(12)
_cell_length_c 16.7920(13)
_cell_measurement_reflns_used 0
_cell_measurement_temperature 100(2)
_cell_measurement_theta_max 25.0
_cell_measurement_theta_min 2.7
_cell_volume 1234.68(17)
_computing_cell_refinement 'CrystalClear-SM Expert 2.1 b31 (Rigaku, 2014)'
_computing_data_collection 'CrystalClear-SM Expert 3.1 b27 (Rigaku, 2013)'
_computing_data_reduction 'CrystalClear-SM Expert 2.1 b31 (Rigaku, 2014)'
_computing_molecular_graphics 'Olex2 (Dolomanov et al., 2009)'
_computing_publication_material 'Olex2 (Dolomanov et al., 2009)'
_computing_structure_refinement 'ShelXL (Sheldrick, 2008)'
_computing_structure_solution
;
Superflip (Palatinus & Chapuis, 2007;Palatinus & van der Lee, 2008;
Palatinus et al., 2012)
;
_diffrn_ambient_temperature 100(2)
_diffrn_detector 'CCD area detector'
_diffrn_detector_area_resol_mean 28.5714
_diffrn_detector_type 'Rigaku HG Saturn724+ (2x2 bin mode)'
_diffrn_measured_fraction_theta_full 0.976
_diffrn_measured_fraction_theta_max 0.975
_diffrn_measurement_details
;
scan:
    Number of images: 128
               Slice: -110.0000 - 18.0000
         Image width: 1.0000
            Exp time: 20.0000
       Rotation axis: Omega
               Omega: 0.0000
               Kappa: -70.0000
                 Phi: 90.0000
                 XTD: 45.0000
              2theta: -20.0000
scan:
    Number of images: 128
               Slice: -110.0000 - 18.0000
         Image width: 1.0000
            Exp time: 20.0000
       Rotation axis: Omega
               Omega: 0.0000
               Kappa: -70.0000
                 Phi: 270.0000
                 XTD: 45.0000
              2theta: -20.0000
scan:
    Number of images: 47
               Slice: -63.0000 - -16.0000
         Image width: 1.0000
            Exp time: 20.0000
       Rotation axis: Omega
               Omega: 0.0000
               Kappa: -70.0000
                 Phi: 0.0000
                 XTD: 45.0000
              2theta: -20.0000
scan:
    Number of images: 45
               Slice: -42.0000 - 3.0000
         Image width: 1.0000
            Exp time: 20.0000
       Rotation axis: Omega
               Omega: 0.0000
               Kappa: 0.0000
                 Phi: 270.0000
                 XTD: 45.0000
              2theta: -20.0000
scan:
    Number of images: 30
               Slice: -20.0000 - 10.0000
         Image width: 1.0000
            Exp time: 20.0000
       Rotation axis: Omega
               Omega: 0.0000
               Kappa: 0.0000
                 Phi: 225.0000
                 XTD: 45.0000
              2theta: -20.0000
;
_diffrn_measurement_device 'four-circle \k diffractometer'
_diffrn_measurement_device_type 'Rigaku AFC12 (Right)'
_diffrn_measurement_method 'profile data from \w-scans'
_diffrn_measurement_specimen_support 'MiTeGen MicroMesh'
_diffrn_orient_matrix_type d*Trek
_diffrn_orient_matrix_UB_11 0.181394
_diffrn_orient_matrix_UB_12 -0.089164
_diffrn_orient_matrix_UB_13 0.015234
_diffrn_orient_matrix_UB_21 -0.035682
_diffrn_orient_matrix_UB_22 -0.057031
_diffrn_orient_matrix_UB_23 0.005010
_diffrn_orient_matrix_UB_31 -0.000972
_diffrn_orient_matrix_UB_32 -0.002784
_diffrn_orient_matrix_UB_33 -0.059673
_diffrn_radiation_collimation 0.3
_diffrn_radiation_monochromator 'Confocal mirrors, VHF Varimax'
_diffrn_radiation_probe x-ray
_diffrn_radiation_type MoK\a
_diffrn_radiation_wavelength 0.71075
_diffrn_reflns_av_R_equivalents 0.1684
_diffrn_reflns_av_unetI/netI 0.3104
_diffrn_reflns_Laue_measured_fraction_full 0.976
_diffrn_reflns_Laue_measured_fraction_max 0.975
_diffrn_reflns_limit_h_max 5
_diffrn_reflns_limit_h_min -5
_diffrn_reflns_limit_k_max 17
_diffrn_reflns_limit_k_min -17
_diffrn_reflns_limit_l_max 19
_diffrn_reflns_limit_l_min -19
_diffrn_reflns_number 8678
_diffrn_reflns_point_group_measured_fraction_full 0.976
_diffrn_reflns_point_group_measured_fraction_max 0.975
_diffrn_reflns_theta_full 25.000
_diffrn_reflns_theta_max 25.014
_diffrn_reflns_theta_min 2.747
_diffrn_source 'Rotating Anode'
_diffrn_source_current 55.0
_diffrn_source_power 2.475
_diffrn_source_target Mo
_diffrn_source_type 'Rotating Anode'
_diffrn_source_voltage 45.0
_exptl_absorpt_coefficient_mu 0.424
_exptl_absorpt_correction_T_max 1.000
_exptl_absorpt_correction_T_min 0.662
_exptl_absorpt_correction_type multi-scan
_exptl_absorpt_process_details
;
CrystalClear-SM Expert 3.1 b27 (Rigaku, 2013)
;
_exptl_crystal_colour Colorless
_exptl_crystal_density_diffrn 1.506
_exptl_crystal_description Platelet
_exptl_crystal_F_000 576
_exptl_crystal_size_max 0.1
_exptl_crystal_size_mid 0.1
_exptl_crystal_size_min 0.02
_refine_diff_density_max 0.462
_refine_diff_density_min -0.367
_refine_diff_density_rms 0.095
_refine_ls_extinction_method none
_refine_ls_goodness_of_fit_ref 1.010
_refine_ls_hydrogen_treatment constr
_refine_ls_matrix_type full
_refine_ls_number_parameters 331
_refine_ls_number_reflns 4218
_refine_ls_number_restraints 252
_refine_ls_restrained_S_all 0.985
_refine_ls_R_factor_all 0.3050
_refine_ls_R_factor_gt 0.1238
_refine_ls_shift/su_max 0.001
_refine_ls_shift/su_mean 0.000
_refine_ls_structure_factor_coef Fsqd
_refine_ls_weighting_details 'w=1/[\s^2^(Fo^2^)+(0.0942P)^2^+0.1742P] where P=(Fo^2^+2Fc^2^)/3'
_refine_ls_weighting_scheme calc
_refine_ls_wR_factor_gt 0.2195
_refine_ls_wR_factor_ref 0.3039
_reflns_Friedel_coverage 0.000
_reflns_number_gt 1427
_reflns_number_total 4218
_reflns_threshold_expression 'I > 2\s(I)'
_cod_data_source_file c4ce01832j2.cif
_cod_data_source_block 2014ncs0027a-RS-4ClMA
_cod_depositor_comments
;
The following automatic conversions were performed:

'_exptl_absorpt_correction_type' value 'Multi-scan' changed to
'multi-scan' according to
/usr/data/users/saulius/crontab/automatic-downloads/rss-feeds/RSC/lib/dictionaries/cif_core.dic
dictionary named 'cif_core.dic' version 2.4.2 from 2011-04-26.

Automatic conversion script
Id: cif_fix_values 2827 2014-09-09 07:05:25Z andrius 

 Adding full bibliography for 7218452--7218470.cif.
;
_cod_database_code 7218464
_shelxl_version_number 2014-3
_shelx_space_group_comment
;
The symmetry employed for this shelxl refinement is uniquely defined
by the following loop, which should always be used as a source of
symmetry information in preference to the above space-group names.
They are only intended as comments.
;
_olex2_refinement_description
;
1. Fixed Uiso
 At 1.2 times of:
  All C(H) groups
 At 1.5 times of:
  All O(H) groups
2. Rigid body (RIGU) restrains
 All non-hydrogen atoms
 with sigma for 1-2 distances of 0.004 and sigma for 1-3 distances of 0.004
3.a Ternary CH refined with riding coordinates:
 C7(H7), C207(H207), C107(H107)
3.b Aromatic/amide H refined with riding coordinates:
 C2(H2), C3(H3A), C5(H5), C6(H6), C202(H202), C203(H20A), C205(H205),
 C206(H206), C102(H102), C103(H10A), C105(H105), C106(H106)
3.c Idealised tetrahedral OH refined as rotating group:
 O1(H1), O3(H3), O201(H201), O203(H203), O101(H101), O103(H103)
;
_olex2_submission_special_instructions 'No special instructions were received'

loop_
_space_group_symop_operation_xyz
'x, y, z'
'-x, -y, -z'

loop_
_atom_site_label
_atom_site_type_symbol
_atom_site_fract_x
_atom_site_fract_y
_atom_site_fract_z
_atom_site_U_iso_or_equiv
_atom_site_adp_type
_atom_site_occupancy
_atom_site_site_symmetry_order
_atom_site_calc_flag
_atom_site_refinement_flags_posn
Cl1 Cl 0.2330(7) 0.0966(2) -0.03028(19) 0.0657(11) Uani 1 1 d .
O1 O 0.3539(15) 0.2263(5) 0.3313(4) 0.0422(19) Uani 1 1 d .
H1 H 0.2823 0.2044 0.3735 0.063 Uiso 1 1 calc GR
O2 O 0.4338(16) 0.0713(5) 0.4136(5) 0.048(2) Uani 1 1 d .
O3 O 0.8064(17) 0.0258(5) 0.3357(5) 0.056(2) Uani 1 1 d .
H3 H 0.8418 -0.0089 0.3748 0.084 Uiso 1 1 calc GR
C1 C 0.500(2) 0.1377(7) 0.2154(7) 0.041(3) Uani 1 1 d .
C2 C 0.611(2) 0.1811(8) 0.1497(7) 0.049(3) Uani 1 1 d .
H2 H 0.7460 0.2206 0.1565 0.059 Uiso 1 1 calc R
C3 C 0.532(3) 0.1687(8) 0.0731(7) 0.052(3) Uani 1 1 d .
H3A H 0.6081 0.2002 0.0283 0.063 Uiso 1 1 calc R
C4 C 0.340(2) 0.1098(8) 0.0639(7) 0.045(3) Uani 1 1 d .
C5 C 0.229(3) 0.0656(8) 0.1288(7) 0.053(3) Uani 1 1 d .
H5 H 0.0965 0.0254 0.1220 0.064 Uiso 1 1 calc R
C6 C 0.308(3) 0.0783(8) 0.2032(7) 0.057(3) Uani 1 1 d .
H6 H 0.2302 0.0462 0.2475 0.069 Uiso 1 1 calc R
C7 C 0.561(2) 0.1617(7) 0.2978(7) 0.043(3) Uani 1 1 d .
H7 H 0.7365 0.1898 0.2937 0.051 Uiso 1 1 calc R
C8 C 0.587(3) 0.0831(8) 0.3558(7) 0.045(3) Uani 1 1 d .
Cl21 Cl 0.1945(8) 0.6813(2) 0.11219(19) 0.0664(11) Uani 1 1 d .
O201 O -0.0612(16) 0.9059(5) 0.4466(5) 0.053(2) Uani 1 1 d .
H201 H -0.1168 0.8966 0.4944 0.079 Uiso 1 1 calc GR
O202 O 0.0910(15) 0.7826(5) 0.5565(4) 0.044(2) Uani 1 1 d .
O203 O 0.4791(16) 0.7374(5) 0.4811(5) 0.048(2) Uani 1 1 d .
H203 H 0.4734 0.6864 0.5037 0.071 Uiso 1 1 calc GR
C201 C 0.202(2) 0.8128(7) 0.3495(7) 0.042(3) Uani 1 1 d .
C202 C 0.373(2) 0.8351(8) 0.2860(7) 0.053(3) Uani 1 1 d .
H202 H 0.4969 0.8783 0.2931 0.063 Uiso 1 1 calc R
C203 C 0.372(3) 0.7968(8) 0.2114(7) 0.053(3) Uani 1 1 d .
H20A H 0.4891 0.8145 0.1678 0.064 Uiso 1 1 calc R
C204 C 0.194(3) 0.7319(9) 0.2026(7) 0.053(3) Uani 1 1 d .
C205 C 0.032(2) 0.7076(8) 0.2666(7) 0.049(3) Uani 1 1 d .
H205 H -0.0852 0.6622 0.2602 0.059 Uiso 1 1 calc R
C206 C 0.030(2) 0.7454(8) 0.3401(7) 0.047(3) Uani 1 1 d .
H206 H -0.0858 0.7262 0.3836 0.056 Uiso 1 1 calc R
C207 C 0.201(2) 0.8551(7) 0.4306(7) 0.045(3) Uani 1 1 d .
H207 H 0.3464 0.8970 0.4294 0.054 Uiso 1 1 calc R
C208 C 0.238(3) 0.7880(7) 0.4969(7) 0.042(3) Uani 1 1 d .
Cl11 Cl 1.1148(7) 0.3874(2) 0.04825(19) 0.0656(11) Uani 1 1 d .
O101 O 0.3883(16) 0.3891(5) 0.4006(4) 0.044(2) Uani 1 1 d .
H101 H 0.3908 0.3495 0.3661 0.066 Uiso 1 1 calc GR
O102 O 0.7756(14) 0.4308(5) 0.4869(4) 0.0381(19) Uani 1 1 d .
O103 O 0.8469(16) 0.5531(5) 0.4109(4) 0.041(2) Uani 1 1 d .
H103 H 0.9566 0.5618 0.4450 0.062 Uiso 1 1 calc GR
C101 C 0.672(2) 0.4444(7) 0.2884(6) 0.036(2) Uani 1 1 d .
C102 C 0.598(2) 0.4940(8) 0.2211(6) 0.046(3) Uani 1 1 d .
H102 H 0.4566 0.5416 0.2260 0.055 Uiso 1 1 calc R
C103 C 0.727(3) 0.4756(8) 0.1463(7) 0.048(3) Uani 1 1 d .
H10A H 0.6666 0.5075 0.1000 0.057 Uiso 1 1 calc R
C104 C 0.947(3) 0.4094(8) 0.1404(7) 0.050(3) Uani 1 1 d .
C105 C 1.024(2) 0.3598(8) 0.2073(7) 0.045(3) Uani 1 1 d .
H105 H 1.1723 0.3145 0.2031 0.054 Uiso 1 1 calc R
C106 C 0.887(2) 0.3759(7) 0.2792(6) 0.036(2) Uani 1 1 d .
H106 H 0.9379 0.3400 0.3245 0.044 Uiso 1 1 calc R
C107 C 0.532(2) 0.4624(7) 0.3682(6) 0.036(2) Uani 1 1 d .
H107 H 0.4011 0.5176 0.3641 0.043 Uiso 1 1 calc R
C108 C 0.735(2) 0.4776(7) 0.4294(6) 0.034(3) Uani 1 1 d .

loop_
_atom_site_aniso_label
_atom_site_aniso_U_11
_atom_site_aniso_U_22
_atom_site_aniso_U_33
_atom_site_aniso_U_23
_atom_site_aniso_U_13
_atom_site_aniso_U_12
Cl1 0.068(3) 0.076(3) 0.056(2) -0.0014(17) -0.0080(17) -0.022(2)
O1 0.039(5) 0.038(4) 0.049(5) -0.004(3) 0.004(4) -0.006(3)
O2 0.041(5) 0.042(5) 0.059(5) 0.000(4) -0.004(4) -0.003(4)
O3 0.052(5) 0.037(5) 0.077(6) 0.004(4) 0.003(4) -0.003(4)
C1 0.034(6) 0.039(6) 0.051(4) 0.002(4) 0.003(4) -0.009(5)
C2 0.045(7) 0.046(7) 0.057(5) 0.009(4) 0.001(4) -0.014(6)
C3 0.052(7) 0.055(7) 0.052(5) 0.008(5) -0.001(5) -0.018(6)
C4 0.039(7) 0.035(6) 0.060(5) 0.004(4) -0.002(4) 0.002(5)
C5 0.045(7) 0.056(7) 0.060(5) 0.001(5) -0.004(5) -0.016(6)
C6 0.058(8) 0.059(7) 0.060(6) 0.012(5) -0.007(5) -0.029(6)
C7 0.031(6) 0.038(5) 0.059(5) 0.001(4) -0.001(4) -0.004(4)
C8 0.047(6) 0.036(5) 0.054(5) -0.010(4) -0.007(4) -0.013(4)
Cl21 0.093(3) 0.055(2) 0.054(2) -0.0001(17) -0.0172(18) -0.013(2)
O201 0.049(5) 0.044(5) 0.062(5) 0.002(4) 0.003(4) 0.006(4)
O202 0.034(5) 0.047(5) 0.053(4) 0.002(4) -0.006(3) -0.015(4)
O203 0.047(5) 0.038(5) 0.057(5) 0.005(4) 0.001(4) -0.005(4)
C201 0.033(6) 0.036(6) 0.056(5) -0.004(4) -0.001(4) -0.005(4)
C202 0.042(7) 0.062(8) 0.057(5) -0.004(5) 0.001(5) -0.024(6)
C203 0.053(7) 0.054(7) 0.054(6) -0.003(5) 0.002(5) -0.014(6)
C204 0.049(7) 0.058(7) 0.052(5) 0.002(4) -0.005(4) -0.013(5)
C205 0.051(7) 0.044(7) 0.056(5) -0.005(4) -0.001(5) -0.018(6)
C206 0.042(7) 0.044(6) 0.056(5) -0.002(4) 0.001(5) -0.018(5)
C207 0.044(6) 0.035(5) 0.056(5) 0.000(4) -0.002(4) -0.011(4)
C208 0.043(6) 0.030(6) 0.055(5) -0.007(4) -0.004(4) -0.018(4)
Cl11 0.075(3) 0.065(2) 0.056(2) -0.0030(17) 0.0023(18) -0.0053(19)
O101 0.041(5) 0.034(5) 0.060(5) 0.003(4) -0.004(4) -0.017(4)
O102 0.039(5) 0.030(4) 0.046(4) 0.001(3) -0.005(3) -0.011(4)
O103 0.040(5) 0.034(4) 0.054(5) 0.000(3) -0.014(4) -0.016(3)
C101 0.032(5) 0.034(6) 0.045(4) 0.002(4) -0.006(3) -0.018(4)
C102 0.051(7) 0.040(6) 0.048(5) 0.001(4) -0.016(4) -0.011(5)
C103 0.058(7) 0.043(6) 0.045(5) 0.001(4) -0.013(4) -0.012(5)
C104 0.062(7) 0.046(7) 0.045(5) -0.002(4) -0.011(4) -0.011(5)
C105 0.035(6) 0.052(7) 0.049(5) -0.001(4) -0.007(4) -0.013(5)
C106 0.037(6) 0.030(5) 0.047(5) -0.001(4) -0.008(4) -0.022(4)
C107 0.041(5) 0.020(5) 0.048(4) 0.000(4) -0.009(4) -0.009(4)
C108 0.027(6) 0.030(5) 0.045(5) -0.002(4) 0.001(4) -0.007(4)

loop_
_atom_type_symbol
_atom_type_description
_atom_type_scat_dispersion_real
_atom_type_scat_dispersion_imag
_atom_type_scat_source
C C 0.0033 0.0016 'International Tables Vol C Tables 4.2.6.8 and 6.1.1.4'
H H 0.0000 0.0000 'International Tables Vol C Tables 4.2.6.8 and 6.1.1.4'
Cl Cl 0.1484 0.1585 'International Tables Vol C Tables 4.2.6.8 and 6.1.1.4'
O O 0.0106 0.0060 'International Tables Vol C Tables 4.2.6.8 and 6.1.1.4'

loop_
_geom_angle_atom_site_label_1
_geom_angle_atom_site_label_2
_geom_angle_atom_site_label_3
_geom_angle
C7 O1 H1 109.5
C8 O3 H3 109.5
C2 C1 C6 117.6(11)
C2 C1 C7 120.5(10)
C6 C1 C7 121.6(10)
C1 C2 H2 119.1
C1 C2 C3 121.8(12)
C3 C2 H2 119.1
C2 C3 H3A 120.7
C4 C3 C2 118.6(11)
C4 C3 H3A 120.7
C3 C4 Cl1 118.8(9)
C5 C4 Cl1 120.9(10)
C5 C4 C3 120.2(11)
C4 C5 H5 119.6
C6 C5 C4 120.8(12)
C6 C5 H5 119.6
C1 C6 H6 119.5
C5 C6 C1 121.0(11)
C5 C6 H6 119.5
O1 C7 C1 110.7(9)
O1 C7 H7 108.1
O1 C7 C8 107.2(10)
C1 C7 H7 108.1
C1 C7 C8 114.4(10)
C8 C7 H7 108.1
O2 C8 O3 123.2(11)
O2 C8 C7 125.5(12)
O3 C8 C7 111.3(11)
C207 O201 H201 109.5
C208 O203 H203 109.5
C202 C201 C206 118.6(11)
C202 C201 C207 122.5(11)
C206 C201 C207 118.9(10)
C201 C202 H202 118.8
C201 C202 C203 122.4(12)
C203 C202 H202 118.8
C202 C203 H20A 120.9
C204 C203 C202 118.1(11)
C204 C203 H20A 120.9
C203 C204 Cl21 119.2(10)
C205 C204 Cl21 121.7(10)
C205 C204 C203 119.0(12)
C204 C205 H205 118.3
C204 C205 C206 123.4(12)
C206 C205 H205 118.3
C201 C206 H206 120.8
C205 C206 C201 118.4(11)
C205 C206 H206 120.8
O201 C207 C201 107.9(9)
O201 C207 H207 109.4
O201 C207 C208 107.3(9)
C201 C207 H207 109.4
C208 C207 C201 113.4(10)
C208 C207 H207 109.4
O202 C208 O203 125.8(11)
O202 C208 C207 126.1(12)
O203 C208 C207 108.0(10)
C107 O101 H101 109.5
C108 O103 H103 109.5
C102 C101 C106 117.8(11)
C102 C101 C107 121.6(11)
C106 C101 C107 120.6(10)
C101 C102 H102 119.4
C101 C102 C103 121.3(12)
C103 C102 H102 119.4
C102 C103 H10A 120.5
C102 C103 C104 118.9(11)
C104 C103 H10A 120.5
C103 C104 Cl11 119.6(9)
C105 C104 Cl11 120.2(10)
C105 C104 C103 120.2(12)
C104 C105 H105 120.1
C106 C105 C104 119.9(12)
C106 C105 H105 120.1
C101 C106 H106 119.1
C105 C106 C101 121.7(11)
C105 C106 H106 119.1
O101 C107 C101 113.6(8)
O101 C107 H107 109.0
O101 C107 C108 105.3(8)
C101 C107 H107 109.0
C101 C107 C108 110.8(9)
C108 C107 H107 109.0
O102 C108 O103 125.3(10)
O102 C108 C107 125.0(10)
O103 C108 C107 109.6(9)

loop_
_geom_bond_atom_site_label_1
_geom_bond_atom_site_label_2
_geom_bond_distance
Cl1 C4 1.728(12)
O1 H1 0.8400
O1 C7 1.437(12)
O2 C8 1.209(13)
O3 H3 0.8400
O3 C8 1.348(14)
C1 C2 1.369(14)
C1 C6 1.396(15)
C1 C7 1.499(15)
C2 H2 0.9500
C2 C3 1.395(15)
C3 H3A 0.9500
C3 C4 1.378(15)
C4 C5 1.363(15)
C5 H5 0.9500
C5 C6 1.358(16)
C6 H6 0.9500
C7 H7 1.0000
C7 C8 1.501(15)
Cl21 C204 1.717(13)
O201 H201 0.8400
O201 C207 1.452(13)
O202 C208 1.201(12)
O203 H203 0.8400
O203 C208 1.366(14)
C201 C202 1.368(15)
C201 C206 1.401(14)
C201 C207 1.520(15)
C202 H202 0.9500
C202 C203 1.394(15)
C203 H20A 0.9500
C203 C204 1.391(16)
C204 C205 1.355(15)
C205 H205 0.9500
C205 C206 1.372(15)
C206 H206 0.9500
C207 H207 1.0000
C207 C208 1.480(15)
Cl11 C104 1.730(12)
O101 H101 0.8400
O101 C107 1.433(11)
O102 C108 1.189(11)
O103 H103 0.8400
O103 C108 1.323(11)
C101 C102 1.383(14)
C101 C106 1.407(15)
C101 C107 1.486(14)
C102 H102 0.9500
C102 C103 1.391(15)
C103 H10A 0.9500
C103 C104 1.400(16)
C104 C105 1.380(15)
C105 H105 0.9500
C105 C106 1.360(14)
C106 H106 0.9500
C107 H107 1.0000
C107 C108 1.528(14)

loop_
_geom_torsion_atom_site_label_1
_geom_torsion_atom_site_label_2
_geom_torsion_atom_site_label_3
_geom_torsion_atom_site_label_4
_geom_torsion
Cl1 C4 C5 C6 -178.0(10)
O1 C7 C8 O2 9.8(16)
O1 C7 C8 O3 -169.8(9)
C1 C2 C3 C4 -1.3(19)
C1 C7 C8 O2 -113.3(14)
C1 C7 C8 O3 67.1(13)
C2 C1 C6 C5 -1.5(19)
C2 C1 C7 O1 95.4(12)
C2 C1 C7 C8 -143.4(11)
C2 C3 C4 Cl1 178.2(9)
C2 C3 C4 C5 0.5(18)
C3 C4 C5 C6 -0.3(19)
C4 C5 C6 C1 1(2)
C6 C1 C2 C3 1.7(18)
C6 C1 C7 O1 -77.7(13)
C6 C1 C7 C8 43.5(16)
C7 C1 C2 C3 -171.6(11)
C7 C1 C6 C5 171.8(12)
Cl21 C204 C205 C206 178.8(10)
O201 C207 C208 O202 -6.6(16)
O201 C207 C208 O203 177.7(9)
C201 C202 C203 C204 -1.7(19)
C201 C207 C208 O202 -125.7(12)
C201 C207 C208 O203 58.7(12)
C202 C201 C206 C205 -2.9(18)
C202 C201 C207 O201 116.1(12)
C202 C201 C207 C208 -125.2(13)
C202 C203 C204 Cl21 -178.2(10)
C202 C203 C204 C205 -0.9(18)
C203 C204 C205 C206 2(2)
C204 C205 C206 C201 0.4(19)
C206 C201 C202 C203 3.6(19)
C206 C201 C207 O201 -67.0(13)
C206 C201 C207 C208 51.7(15)
C207 C201 C202 C203 -179.4(11)
C207 C201 C206 C205 -180.0(10)
Cl11 C104 C105 C106 -178.4(8)
O101 C107 C108 O102 6.5(15)
O101 C107 C108 O103 -170.1(8)
C101 C102 C103 C104 -4.1(17)
C101 C107 C108 O102 -116.6(12)
C101 C107 C108 O103 66.8(11)
C102 C101 C106 C105 1.7(15)
C102 C101 C107 O101 115.3(11)
C102 C101 C107 C108 -126.5(11)
C102 C103 C104 Cl11 -178.5(8)
C102 C103 C104 C105 3.7(18)
C103 C104 C105 C106 -0.6(17)
C104 C105 C106 C101 -2.2(16)
C106 C101 C102 C103 1.5(16)
C106 C101 C107 O101 -64.9(13)
C106 C101 C107 C108 53.3(13)
C107 C101 C102 C103 -178.6(10)
C107 C101 C106 C105 -178.1(10)
